data_7720909
loop_
_publ_author_name
'Elkik, Hussin'
'Iqbal, Muhammad Mujahid'
'Munawar, Aqsa'
'Yang, Zhihua'
'Zhang, Fangfang'
'Pan, Shilie'

_publ_section_title
;
 Synthesis and characterization of hydrated alkali metal calcium nitrates
 ACa(NO<sub>3</sub>)<sub>3</sub>&#xb7;2H<sub>2</sub>O (A = NH<sub>4</sub>,
 Rb, Cs) as short ultraviolet birefringent materials.
;
_journal_issue 18
_journal_name_full 'Dalton transactions (Cambridge, England : 2003)'
_journal_page_first 7197
_journal_page_last 7203
_journal_paper_doi 10.1039/d6dt00380j
_journal_volume 55
_journal_year 2026
_chemical_formula_moiety 'Ca H4 N3 O11, H4 N'
_chemical_formula_sum 'Ca H8 N4 O11'
_chemical_formula_weight 280.18
_space_group_crystal_system triclinic
_space_group_IT_number 2
_space_group_name_Hall '-P 1'
_space_group_name_H-M_alt 'P -1'
_atom_sites_solution_hydrogens difmap
_atom_sites_solution_primary dual
_audit_creation_date 2026-03-13
_audit_creation_method
;
Olex2 1.5-alpha
(compiled 2026.02.28 svn.rb976bf26 for OlexSys, GUI svn.r7508)
;
_audit_update_record
;
2026-03-23 deposited with the CCDC.	2026-04-09 downloaded from the CCDC.
;
_cell_angle_alpha 99.129(4)
_cell_angle_beta 91.341(4)
_cell_angle_gamma 91.711(4)
_cell_formula_units_Z 2
_cell_length_a 6.4805(6)
_cell_length_b 7.4530(7)
_cell_length_c 10.4970(10)
_cell_measurement_reflns_used 6496
_cell_measurement_temperature 296.15
_cell_measurement_theta_max 27.49
_cell_measurement_theta_min 3.15
_cell_volume 500.15(8)
_computing_cell_refinement 'SAINT V8.40B (?, 2016)'
_computing_data_reduction 'SAINT V8.40B (?, 2016)'
_computing_molecular_graphics 'Olex2 1.5-alpha (Dolomanov et al., 2009)'
_computing_publication_material 'Olex2 1.5-alpha (Dolomanov et al., 2009)'
_computing_structure_refinement 'SHELXL 2018/3 (Sheldrick, 2015)'
_computing_structure_solution 'SHELXT 2014/5 (Sheldrick, 2014)'
_diffrn_ambient_temperature 296.15
_diffrn_measured_fraction_theta_full 0.993
_diffrn_measured_fraction_theta_max 0.995
_diffrn_measurement_device_type 'Bruker APEX-II CCD'
_diffrn_measurement_method '\f and \w scans'
_diffrn_radiation_type MoK\a
_diffrn_radiation_wavelength 0.71073
_diffrn_reflns_av_R_equivalents 0.0462
_diffrn_reflns_av_unetI/netI 0.0330
_diffrn_reflns_Laue_measured_fraction_full 0.993
_diffrn_reflns_Laue_measured_fraction_max 0.995
_diffrn_reflns_limit_h_max 8
_diffrn_reflns_limit_h_min -8
_diffrn_reflns_limit_k_max 9
_diffrn_reflns_limit_k_min -9
_diffrn_reflns_limit_l_max 13
_diffrn_reflns_limit_l_min -13
_diffrn_reflns_number 13413
_diffrn_reflns_point_group_measured_fraction_full 0.993
_diffrn_reflns_point_group_measured_fraction_max 0.995
_diffrn_reflns_theta_full 25.242
_diffrn_reflns_theta_max 27.486
_diffrn_reflns_theta_min 1.966
_diffrn_source_current 1.4
_diffrn_source_power 0.07
_diffrn_source_voltage 50.0
_diffrn_standards_number 0
_exptl_absorpt_coefficient_mu 0.692
_exptl_absorpt_correction_T_max 0.7456
_exptl_absorpt_correction_T_min 0.7133
_exptl_absorpt_correction_type multi-scan
_exptl_absorpt_process_details
;
SADABS-2016/2 (Bruker,2016/2) was used for absorption correction.
wR2(int) was 0.0637 before and 0.0552 after correction.
The Ratio of minimum to maximum transmission is 0.9567.
The \l/2 correction factor is Not present.
;
_exptl_crystal_colour 'clear light colourless'
_exptl_crystal_colour_lustre clear
_exptl_crystal_colour_modifier light
_exptl_crystal_colour_primary colourless
_exptl_crystal_density_diffrn 1.860
_exptl_crystal_description block
_exptl_crystal_F_000 288
_exptl_crystal_size_max 0.12
_exptl_crystal_size_mid 0.11
_exptl_crystal_size_min 0.1
_refine_diff_density_max 0.549
_refine_diff_density_min -0.322
_refine_diff_density_rms 0.058
_refine_ls_extinction_coef 0.037(7)
_refine_ls_extinction_expression Fc^*^=kFc[1+0.001xFc^2^\l^3^/sin(2\q)]^-1/4^
_refine_ls_extinction_method 'SHELXL-2018/3 (Sheldrick 2018)'
_refine_ls_goodness_of_fit_ref 1.092
_refine_ls_hydrogen_treatment mixed
_refine_ls_matrix_type full
_refine_ls_number_parameters 171
_refine_ls_number_reflns 2288
_refine_ls_number_restraints 0
_refine_ls_restrained_S_all 1.092
_refine_ls_R_factor_all 0.0311
_refine_ls_R_factor_gt 0.0292
_refine_ls_shift/su_max 0.000
_refine_ls_shift/su_mean 0.000
_refine_ls_structure_factor_coef Fsqd
_refine_ls_weighting_details 'w=1/[\s^2^(Fo^2^)+(0.0345P)^2^+0.1810P] where P=(Fo^2^+2Fc^2^)/3'
_refine_ls_weighting_scheme calc
_refine_ls_wR_factor_gt 0.0769
_refine_ls_wR_factor_ref 0.0787
_reflns_Friedel_coverage 0.000
_reflns_number_gt 2143
_reflns_number_total 2288
_reflns_threshold_expression 'I > 2\s(I)'
_cod_data_source_file d6dt00380j2.cif
_cod_data_source_block hu52-collect
_cod_depositor_comments 'Adding full bibliography for 7720907--7720909.cif.'
_cod_original_sg_symbol_H-M P-1
_cod_database_code 7720909
_shelx_shelxl_version_number 2018/3
_shelx_space_group_comment
;
The symmetry employed for this shelxl refinement is uniquely defined
by the following loop, which should always be used as a source of
symmetry information in preference to the above space-group names.
They are only intended as comments.
;
_shelx_estimated_absorpt_t_max 0.934
_shelx_estimated_absorpt_t_min 0.922
_olex2_refinement_description
;
1. Fixed Uiso
 At 1.5 times of:
  All O(H,H) groups
2.a Rotating group:
 O4(H4a,H4b)
;
_olex2_submission_special_instructions 'No special instructions were received'

loop_
_space_group_symop_operation_xyz
'x, y, z'
'-x, -y, -z'

loop_
_atom_site_label
_atom_site_type_symbol
_atom_site_fract_x
_atom_site_fract_y
_atom_site_fract_z
_atom_site_U_iso_or_equiv
_atom_site_adp_type
_atom_site_occupancy
_atom_site_site_symmetry_order
_atom_site_calc_flag
_atom_site_refinement_flags_posn
_atom_site_refinement_flags_adp
_atom_site_refinement_flags_occupancy
_atom_site_disorder_assembly
_atom_site_disorder_group
Ca1 Ca 0.75956(4) 0.42623(4) 0.25019(3) 0.02511(12) Uani 1 1 d . . . . .
O2 O 0.58446(17) 0.70283(16) 0.36666(12) 0.0383(3) Uani 1 1 d . . . . .
O3 O 0.91553(16) 0.72008(16) 0.36749(12) 0.0375(3) Uani 1 1 d . . . . .
O4 O 0.74528(18) 0.35789(19) 0.46278(11) 0.0414(3) Uani 1 1 d . . . . .
H4A H 0.848311 0.288412 0.477644 0.062 Uiso 1 1 d R U . . .
H4B H 0.634071 0.289534 0.470294 0.062 Uiso 1 1 d R U . . .
O9 O 0.7663(2) 0.21960(15) 0.04173(12) 0.0439(3) Uani 1 1 d . . . . .
O7 O 0.08880(18) 0.29047(19) 0.29481(15) 0.0491(3) Uani 1 1 d . . . . .
O10 O 0.7328(2) 0.05759(19) 0.19178(12) 0.0481(3) Uani 1 1 d . . . . .
N1 N 0.74922(19) 0.79235(17) 0.40571(12) 0.0312(3) Uani 1 1 d . . . . .
O5 O 0.7071(3) 0.5956(2) 0.08223(14) 0.0600(5) Uani 1 1 d . . . . .
N3 N 0.7489(2) 0.06575(17) 0.07520(13) 0.0339(3) Uani 1 1 d . . . . .
O6 O 0.40801(17) 0.3192(2) 0.25892(16) 0.0562(4) Uani 1 1 d . . . . .
O11 O 0.7467(3) -0.07151(17) -0.00749(14) 0.0608(4) Uani 1 1 d . . . . .
N2 N 0.2309(2) 0.37246(18) 0.24808(13) 0.0328(3) Uani 1 1 d . . . . .
O1 O 0.7468(3) 0.93789(19) 0.47485(15) 0.0577(4) Uani 1 1 d . . . . .
N4 N 0.2593(3) 0.9095(2) 0.25021(17) 0.0427(4) Uani 1 1 d . . . . .
O8 O 0.1848(3) 0.4992(2) 0.19204(15) 0.0644(4) Uani 1 1 d . . . . .
H4C H 0.365(6) 0.867(5) 0.274(4) 0.113(13) Uiso 1 1 d . . . . .
H4D H 0.248(5) 0.888(5) 0.176(4) 0.105(12) Uiso 1 1 d . . . . .
H4E H 0.139(6) 0.870(5) 0.284(4) 0.116(13) Uiso 1 1 d . . . . .
H4F H 0.274(6) 1.018(6) 0.272(4) 0.129(15) Uiso 1 1 d . . . . .
H5A H 0.731(5) 0.704(5) 0.074(3) 0.090(10) Uiso 1 1 d . . . . .
H5B H 0.712(5) 0.538(5) 0.009(3) 0.098(11) Uiso 1 1 d . . . . .

loop_
_atom_site_aniso_label
_atom_site_aniso_U_11
_atom_site_aniso_U_22
_atom_site_aniso_U_33
_atom_site_aniso_U_23
_atom_site_aniso_U_13
_atom_site_aniso_U_12
Ca1 0.02510(17) 0.02552(17) 0.02534(17) 0.00561(11) 0.00146(10) 0.00225(10)
O2 0.0274(5) 0.0402(6) 0.0460(7) 0.0027(5) 0.0033(5) 0.0023(4)
O3 0.0272(5) 0.0402(6) 0.0437(6) 0.0025(5) 0.0028(4) 0.0007(4)
O4 0.0331(6) 0.0600(8) 0.0359(6) 0.0210(5) 0.0042(5) 0.0045(5)
O9 0.0669(8) 0.0240(5) 0.0411(6) 0.0064(5) 0.0025(6) 0.0008(5)
O7 0.0277(6) 0.0504(7) 0.0708(9) 0.0137(7) 0.0103(6) 0.0020(5)
O10 0.0614(8) 0.0507(7) 0.0337(6) 0.0120(5) 0.0023(5) -0.0014(6)
N1 0.0342(6) 0.0306(6) 0.0285(6) 0.0035(5) 0.0018(5) 0.0024(5)
O5 0.1168(14) 0.0303(7) 0.0350(7) 0.0126(5) -0.0039(8) 0.0030(7)
N3 0.0420(7) 0.0263(6) 0.0331(7) 0.0043(5) -0.0008(5) 0.0004(5)
O6 0.0215(5) 0.0520(8) 0.0894(11) -0.0062(7) 0.0037(6) 0.0006(5)
O11 0.1088(13) 0.0258(6) 0.0447(8) -0.0036(5) 0.0021(8) -0.0014(7)
N2 0.0312(6) 0.0289(6) 0.0360(7) -0.0023(5) 0.0021(5) 0.0022(5)
O1 0.0702(9) 0.0399(7) 0.0557(8) -0.0151(6) 0.0029(7) 0.0045(7)
N4 0.0564(10) 0.0360(8) 0.0374(8) 0.0105(7) 0.0027(7) 0.0022(7)
O8 0.1057(13) 0.0399(7) 0.0511(8) 0.0129(6) 0.0149(8) 0.0197(8)

loop_
_atom_type_symbol
_atom_type_description
_atom_type_scat_dispersion_real
_atom_type_scat_dispersion_imag
_atom_type_scat_source
Ca Ca 0.2262 0.3064 'International Tables Vol C Tables 4.2.6.8 and 6.1.1.4'
H H 0.0000 0.0000 'International Tables Vol C Tables 4.2.6.8 and 6.1.1.4'
N N 0.0061 0.0033 'International Tables Vol C Tables 4.2.6.8 and 6.1.1.4'
O O 0.0106 0.0060 'International Tables Vol C Tables 4.2.6.8 and 6.1.1.4'

loop_
_geom_angle_atom_site_label_1
_geom_angle_atom_site_label_2
_geom_angle_atom_site_label_3
_geom_angle
_geom_angle_site_symmetry_1
_geom_angle_site_symmetry_3
_geom_angle_publ_flag
O2 Ca1 O10 143.97(4) . . ?
O2 Ca1 N1 25.24(4) . . ?
O2 Ca1 N3 151.87(4) . . ?
O2 Ca1 N2 125.21(4) . 1_655 ?
O2 Ca1 O8 113.33(4) . 1_655 ?
O3 Ca1 O2 50.33(4) . . ?
O3 Ca1 O10 153.22(4) . . ?
O3 Ca1 N1 25.12(3) . . ?
O3 Ca1 N3 156.83(4) . . ?
O3 Ca1 N2 75.11(4) . 1_655 ?
O3 Ca1 O8 64.95(4) . 1_655 ?
O4 Ca1 O2 78.46(4) . . ?
O4 Ca1 O3 81.93(4) . . ?
O4 Ca1 O9 129.78(5) . . ?
O4 Ca1 O7 73.23(4) . 1_655 ?
O4 Ca1 O10 81.36(4) . . ?
O4 Ca1 N1 78.13(4) . . ?
O4 Ca1 N3 105.74(4) . . ?
O4 Ca1 O6 77.88(5) . . ?
O4 Ca1 N2 90.80(4) . 1_655 ?
O4 Ca1 O8 109.07(4) . 1_655 ?
O9 Ca1 O2 142.92(4) . . ?
O9 Ca1 O3 141.80(4) . . ?
O9 Ca1 O10 48.49(4) . . ?
O9 Ca1 N1 152.06(4) . . ?
O9 Ca1 N3 24.07(4) . . ?
O9 Ca1 N2 82.85(4) . 1_655 ?
O9 Ca1 O8 82.55(5) . 1_655 ?
O7 Ca1 O2 131.23(5) 1_655 . ?
O7 Ca1 O3 86.55(4) 1_655 . ?
O7 Ca1 O9 84.35(5) 1_655 . ?
O7 Ca1 O10 68.64(5) 1_655 . ?
O7 Ca1 N1 108.80(4) 1_655 . ?
O7 Ca1 N3 75.25(4) 1_655 . ?
O7 Ca1 N2 22.32(4) 1_655 1_655 ?
O7 Ca1 O8 45.73(4) 1_655 1_655 ?
O10 Ca1 N1 159.07(4) . . ?
O10 Ca1 N3 24.42(4) . . ?
O10 Ca1 N2 84.35(4) . 1_655 ?
O10 Ca1 O8 101.34(4) . 1_655 ?
N1 Ca1 N3 175.23(4) . . ?
N1 Ca1 N2 100.01(4) . 1_655 ?
O5 Ca1 O2 78.48(5) . . ?
O5 Ca1 O3 83.65(5) . . ?
O5 Ca1 O4 156.94(6) . . ?
O5 Ca1 O9 71.16(5) . . ?
O5 Ca1 O7 123.74(6) . 1_655 ?
O5 Ca1 O10 118.09(5) . . ?
O5 Ca1 N1 81.16(5) . . ?
O5 Ca1 N3 94.51(5) . . ?
O5 Ca1 O6 96.63(6) . . ?
O5 Ca1 N2 102.77(6) . 1_655 ?
O5 Ca1 O8 80.59(6) . 1_655 ?
N3 Ca1 N2 82.85(4) . 1_655 ?
O6 Ca1 O2 77.11(4) . . ?
O6 Ca1 O3 126.46(4) . . ?
O6 Ca1 O9 85.61(5) . . ?
O6 Ca1 O7 131.89(5) . 1_655 ?
O6 Ca1 O10 69.63(5) . . ?
O6 Ca1 N1 101.70(4) . . ?
O6 Ca1 N3 76.70(4) . . ?
O6 Ca1 N2 152.78(4) . 1_655 ?
O6 Ca1 O8 168.11(5) . 1_655 ?
O8 Ca1 N1 89.35(4) 1_655 . ?
O8 Ca1 N3 91.93(4) 1_655 . ?
O8 Ca1 N2 23.41(4) 1_655 1_655 ?
N1 O2 Ca1 96.05(8) . . ?
N1 O3 Ca1 97.53(8) . . ?
Ca1 O4 H4A 110.1 . . ?
Ca1 O4 H4B 110.0 . . ?
H4A O4 H4B 103.8 . . ?
N3 O9 Ca1 102.49(9) . . ?
N2 O7 Ca1 109.04(10) . 1_455 ?
N3 O10 Ca1 90.73(9) . . ?
O2 N1 Ca1 58.71(7) . . ?
O3 N1 Ca1 57.35(7) . . ?
O3 N1 O2 115.92(12) . . ?
O1 N1 Ca1 176.62(12) . . ?
O1 N1 O2 121.80(14) . . ?
O1 N1 O3 122.28(14) . . ?
Ca1 O5 H5A 134(2) . . ?
Ca1 O5 H5B 116(3) . . ?
H5A O5 H5B 105(3) . . ?
O9 N3 Ca1 53.44(8) . . ?
O10 N3 Ca1 64.85(9) . . ?
O10 N3 O9 118.28(14) . . ?
O11 N3 Ca1 173.03(11) . . ?
O11 N3 O9 119.59(14) . . ?
O11 N3 O10 122.13(14) . . ?
N2 O6 Ca1 139.83(12) . . ?
O7 N2 Ca1 48.63(8) . 1_455 ?
O6 N2 Ca1 166.44(12) . 1_455 ?
O6 N2 O7 117.87(15) . . ?
O8 N2 Ca1 69.05(11) . 1_455 ?
O8 N2 O7 117.68(15) . . ?
O8 N2 O6 124.44(17) . . ?
H4C N4 H4D 110(4) . . ?
H4C N4 H4E 116(3) . . ?
H4C N4 H4F 105(4) . . ?
H4D N4 H4E 107(3) . . ?
H4D N4 H4F 109(4) . . ?
H4E N4 H4F 109(3) . . ?
N2 O8 Ca1 87.55(11) . 1_455 ?

loop_
_geom_bond_atom_site_label_1
_geom_bond_atom_site_label_2
_geom_bond_distance
_geom_bond_site_symmetry_2
_geom_bond_publ_flag
Ca1 O2 2.5372(12) . ?
Ca1 O3 2.5076(12) . ?
Ca1 O4 2.3697(12) . ?
Ca1 O9 2.4699(13) . ?
Ca1 O7 2.4552(13) 1_655 ?
Ca1 O10 2.7178(15) . ?
Ca1 N1 2.9526(13) . ?
Ca1 O5 2.3497(13) . ?
Ca1 N3 3.0023(13) . ?
Ca1 O6 2.4000(12) . ?
Ca1 N2 3.0925(13) 1_655 ?
Ca1 O8 2.8906(19) 1_655 ?
O2 N1 1.2662(17) . ?
O3 N1 1.2645(17) . ?
O4 H4A 0.8830 . ?
O4 H4B 0.8824 . ?
O9 N3 1.2542(18) . ?
O7 N2 1.2427(18) . ?
O10 N3 1.2415(18) . ?
N1 O1 1.2064(18) . ?
O5 H5A 0.83(3) . ?
O5 H5B 0.82(4) . ?
N3 O11 1.2316(18) . ?
O6 N2 1.2345(18) . ?
N2 O8 1.230(2) . ?
N4 H4C 0.81(4) . ?
N4 H4D 0.77(4) . ?
N4 H4E 0.92(4) . ?
N4 H4F 0.81(4) . ?

loop_
_geom_hbond_atom_site_label_D
_geom_hbond_atom_site_label_H
_geom_hbond_atom_site_label_A
_geom_hbond_distance_DH
_geom_hbond_distance_HA
_geom_hbond_distance_DA
_geom_hbond_angle_DHA
_geom_hbond_site_symmetry_A
_geom_hbond_publ_flag
O4 H4A O3 0.88 2.22 2.9266(16) 137.3 2_766 yes
O4 H4A O7 0.88 2.50 2.8787(17) 106.4 1_655 yes
O4 H4A O1 0.88 2.67 3.153(2) 115.5 1_545 yes
O4 H4B O2 0.88 2.24 2.8904(16) 130.1 2_666 yes
O4 H4B O6 0.88 2.67 2.9979(19) 103.1 . yes
N4 H4C O2 0.81(4) 2.21(4) 2.997(2) 163(4) . yes
N4 H4D O9 0.77(4) 2.30(4) 3.062(2) 171(4) 2_665 yes
N4 H4D O11 0.77(4) 2.40(4) 2.987(2) 134(4) 2_665 yes
N4 H4E O3 0.92(4) 2.10(4) 2.994(2) 164(3) 1_455 yes
N4 H4E O8 0.92(4) 2.81(4) 3.044(2) 96(3) . yes
N4 H4F O7 0.81(4) 2.37(4) 3.048(2) 142(4) 1_565 yes
N4 H4F O6 0.81(4) 2.41(5) 3.161(2) 155(4) 1_565 yes
N4 H4F O1 0.81(4) 2.63(4) 2.931(2) 104(3) 2_676 yes
O5 H5A O11 0.83(3) 2.00(3) 2.7970(19) 159(3) 1_565 yes
O5 H5B O9 0.82(4) 2.49(4) 2.8061(19) 104(3) . yes
O5 H5B O8 0.82(4) 2.20(4) 2.959(2) 153(3) 2_665 yes

loop_
_geom_torsion_atom_site_label_1
_geom_torsion_atom_site_label_2
_geom_torsion_atom_site_label_3
_geom_torsion_atom_site_label_4
_geom_torsion
_geom_torsion_site_symmetry_1
_geom_torsion_site_symmetry_2
_geom_torsion_site_symmetry_3
_geom_torsion_site_symmetry_4
_geom_torsion_publ_flag
Ca1 O2 N1 O3 4.12(13) . . . . ?
Ca1 O2 N1 O1 -176.08(14) . . . . ?
Ca1 O3 N1 O2 -4.18(13) . . . . ?
Ca1 O3 N1 O1 176.02(14) . . . . ?
Ca1 O9 N3 O10 0.53(17) . . . . ?
Ca1 O9 N3 O11 179.97(14) . . . . ?
Ca1 O7 N2 O6 -178.36(12) 1_455 . . . ?
Ca1 O7 N2 O8 0.32(17) 1_455 . . . ?
Ca1 O10 N3 O9 -0.47(15) . . . . ?
Ca1 O10 N3 O11 -179.90(16) . . . . ?
Ca1 O6 N2 Ca1 -165.5(3) . . . 1_455 ?
Ca1 O6 N2 O7 -160.21(15) . . . . ?
Ca1 O6 N2 O8 21.2(3) . . . . ?
O7 N2 O8 Ca1 -0.26(14) . . . 1_455 ?
O6 N2 O8 Ca1 178.32(15) . . . 1_455 ?
